data_2218736
loop_
_publ_author_name
'Ni, Fan'
'Wu, Zhi-Qing'
'Liang, Lei'
'Zhou, Xiang-Ge'

_publ_section_title
{4,4',6,6'-Tetrachloro-2,2'-[(spiro[4.4]nonane-1,6-diyl)bis(nitrilomethylidyne)]diphenolato-\k^4^<i>O</i>,<i>N</i>,<i>N</i>',<i>O</i>'}nickel(II)
_journal_coeditor_code IM2062
_journal_issue 7
_journal_name_full 'Acta Crystallographica Section E'
_journal_page_first m903
_journal_paper_doi 10.1107/S1600536808013792
_journal_volume 64
_journal_year 2008
_chemical_formula_iupac '[Ni (C23 H20 Cl4 N2  O2)]'
_chemical_formula_moiety 'C23 H20 Cl4 N2 Ni O2'
_chemical_formula_sum 'C23 H20 Cl4 N2 Ni O2'
_chemical_formula_weight 556.92
_chemical_name_systematic
;
{4,4',6,6'-Tetrachloro-2,2'-[(spiro[4.4]nonane-1,6-
diyl)bis(nitrilomethylidyne)]diphenolato-\k^4^O,N,N',O'}nickel(II)
;
_space_group_IT_number 14
_symmetry_cell_setting monoclinic
_symmetry_space_group_name_Hall '-P 2yn'
_symmetry_space_group_name_H-M 'P 1 21/n 1'
_atom_sites_solution_hydrogens geom
_atom_sites_solution_primary direct
_atom_sites_solution_secondary difmap
_audit_creation_method SHELXL-97
_cell_angle_alpha 90.00
_cell_angle_beta 97.181(3)
_cell_angle_gamma 90.00
_cell_formula_units_Z 4
_cell_length_a 13.344(2)
_cell_length_b 12.073(2)
_cell_length_c 14.081(2)
_cell_measurement_reflns_used 10509
_cell_measurement_temperature 294(2)
_cell_measurement_theta_max 27.5
_cell_measurement_theta_min 1
_cell_volume 2250.7(6)
_computing_cell_refinement 'SMART (Bruker, 1997)'
_computing_data_collection 'SMART (Bruker, 1997)'
_computing_data_reduction 'SAINT (Bruker, 1997)'
_computing_molecular_graphics 'SHELXTL (Sheldrick, 2008)'
_computing_publication_material 'SHELXTL (Sheldrick, 2008)'
_computing_structure_refinement 'SHELXL97 (Sheldrick, 2008)'
_computing_structure_solution 'SHELXS97 (Sheldrick, 2008)'
_diffrn_ambient_temperature 294(2)
_diffrn_measured_fraction_theta_full 0.997
_diffrn_measured_fraction_theta_max 0.997
_diffrn_measurement_device_type 'Bruker SMART CCD area-detector'
_diffrn_measurement_method '\f and \w'
_diffrn_radiation_monochromator graphite
_diffrn_radiation_source 'fine-focus sealed tube'
_diffrn_radiation_type MoK\a
_diffrn_radiation_wavelength 0.71073
_diffrn_reflns_av_R_equivalents 0.0550
_diffrn_reflns_av_sigmaI/netI 0.0493
_diffrn_reflns_limit_h_max 17
_diffrn_reflns_limit_h_min -17
_diffrn_reflns_limit_k_max 15
_diffrn_reflns_limit_k_min -15
_diffrn_reflns_limit_l_max 18
_diffrn_reflns_limit_l_min -18
_diffrn_reflns_number 20414
_diffrn_reflns_theta_full 27.57
_diffrn_reflns_theta_max 27.57
_diffrn_reflns_theta_min 1.98
_exptl_absorpt_coefficient_mu 1.362
_exptl_absorpt_correction_T_max 1.000
_exptl_absorpt_correction_T_min 0.761
_exptl_absorpt_correction_type multi-scan
_exptl_absorpt_process_details '(SADABS; Sheldrick, 1996)'
_exptl_crystal_colour black
_exptl_crystal_density_diffrn 1.644
_exptl_crystal_density_method 'not measured'
_exptl_crystal_description prism
_exptl_crystal_F_000 1136
_exptl_crystal_size_max 0.22
_exptl_crystal_size_mid 0.20
_exptl_crystal_size_min 0.12
_refine_diff_density_max 0.545
_refine_diff_density_min -0.395
_refine_ls_extinction_method none
_refine_ls_goodness_of_fit_ref 1.006
_refine_ls_hydrogen_treatment constr
_refine_ls_matrix_type full
_refine_ls_number_parameters 289
_refine_ls_number_reflns 5196
_refine_ls_number_restraints 0
_refine_ls_restrained_S_all 1.006
_refine_ls_R_factor_all 0.0657
_refine_ls_R_factor_gt 0.0385
_refine_ls_shift/su_max 0.000
_refine_ls_shift/su_mean 0.000
_refine_ls_structure_factor_coef Fsqd
_refine_ls_weighting_details 'calc w=1/[\s^2^(Fo^2^)+(0.065P)^2^] where P=(Fo^2^+2Fc^2^)/3'
_refine_ls_weighting_scheme calc
_refine_ls_wR_factor_gt 0.0970
_refine_ls_wR_factor_ref 0.1130
_reflns_number_gt 3731
_reflns_number_total 5196
_reflns_threshold_expression I>2\s(I)
_cod_data_source_file im2062.cif
_cod_data_source_block I
_cod_depositor_comments
;
The following automatic conversions were performed:
'_symmetry_cell_setting' value 'Monoclinic' changed to 'monoclinic'
according to '/home/saulius/struct/CIF-dictionaries/cif_core.dic'
dictionary named 'cif_core.dic' version 2.4.1 from 2010-06-29.

Automatic conversion script
Id: cif_fix_enum 1527 2010-12-29 10:47:43Z saulius 

The following automatic conversions were performed:

'_symmetry_cell_setting' value 'Monoclinic' changed to 'monoclinic'
according to /home/saulius/struct/CIF-dictionaries/cif_core.dic
dictionary named 'cif_core.dic' version 2.4.1 from 2010-06-29.

Automatic conversion script
Id: cif_fix_values 1715 2011-07-08 13:25:40Z adriana 
;
_cod_original_cell_volume 2250.6(6)
_cod_original_sg_symbol_H-M 'P 21/n'
_cod_database_code 2218736

loop_
_symmetry_equiv_pos_as_xyz
'x, y, z'
'-x+1/2, y+1/2, -z+1/2'
'-x, -y, -z'
'x-1/2, -y-1/2, z-1/2'

loop_
_atom_site_type_symbol
_atom_site_label
_atom_site_fract_x
_atom_site_fract_y
_atom_site_fract_z
_atom_site_U_iso_or_equiv
_atom_site_adp_type
_atom_site_calc_flag
_atom_site_refinement_flags
_atom_site_occupancy
Ni Ni1 0.42863(2) 0.43913(3) 0.65679(2) 0.02559(11) Uani d . 1
Cl Cl1 0.10295(6) 0.32950(8) 0.53445(7) 0.0554(2) Uani d . 1
Cl Cl2 -0.05657(6) 0.63477(9) 0.75125(8) 0.0661(3) Uani d . 1
Cl Cl3 0.41217(6) 0.10984(6) 0.47916(6) 0.0453(2) Uani d . 1
Cl Cl4 0.78080(7) 0.18824(7) 0.37495(7) 0.0568(2) Uani d . 1
O O1 0.29376(14) 0.39968(17) 0.63812(14) 0.0377(5) Uani d . 1
O O2 0.43951(13) 0.32517(15) 0.57124(13) 0.0327(4) Uani d . 1
N N1 0.41147(15) 0.52722(18) 0.76468(15) 0.0276(5) Uani d . 1
N N2 0.55652(15) 0.49892(17) 0.64347(15) 0.0267(5) Uani d . 1
C C1 0.49859(19) 0.5405(2) 0.84037(18) 0.0306(6) Uani d . 1
H H1A 0.4785 0.5892 0.8904 0.037 Uiso calc R 1
C C2 0.5314(2) 0.4293(3) 0.8853(2) 0.0416(7) Uani d . 1
H H2A 0.5236 0.3704 0.8382 0.050 Uiso calc R 1
H H2B 0.4928 0.4110 0.9372 0.050 Uiso calc R 1
C C3 0.6429(2) 0.4480(3) 0.9227(2) 0.0441(8) Uani d . 1
H H3A 0.6505 0.4916 0.9810 0.053 Uiso calc R 1
H H3B 0.6786 0.3784 0.9344 0.053 Uiso calc R 1
C C4 0.6798(2) 0.5111(3) 0.8402(2) 0.0410(7) Uani d . 1
H H4A 0.6944 0.4605 0.7902 0.049 Uiso calc R 1
H H4B 0.7405 0.5526 0.8622 0.049 Uiso calc R 1
C C5 0.59263(19) 0.5905(2) 0.80250(18) 0.0285(6) Uani d . 1
C C6 0.58053(19) 0.6042(2) 0.69372(18) 0.0274(5) Uani d . 1
H H6A 0.5229 0.6537 0.6767 0.033 Uiso calc R 1
C C7 0.6754(2) 0.6688(2) 0.6779(2) 0.0366(6) Uani d . 1
H H7A 0.6677 0.7045 0.6157 0.044 Uiso calc R 1
H H7B 0.7343 0.6210 0.6833 0.044 Uiso calc R 1
C C8 0.6830(2) 0.7548(3) 0.7596(2) 0.0480(8) Uani d . 1
H H8A 0.6586 0.8264 0.7355 0.058 Uiso calc R 1
H H8B 0.7525 0.7627 0.7886 0.058 Uiso calc R 1
C C9 0.6165(2) 0.7099(3) 0.8331(2) 0.0431(7) Uani d . 1
H H9A 0.6526 0.7124 0.8973 0.052 Uiso calc R 1
H H9B 0.5549 0.7529 0.8317 0.052 Uiso calc R 1
C C10 0.32576(19) 0.5653(2) 0.78429(19) 0.0295(6) Uani d . 1
H H10A 0.3273 0.6123 0.8368 0.035 Uiso calc R 1
C C11 0.22883(19) 0.5419(2) 0.73250(19) 0.0302(6) Uani d . 1
C C12 0.21902(19) 0.4569(2) 0.66395(19) 0.0304(6) Uani d . 1
C C13 0.1189(2) 0.4320(2) 0.6213(2) 0.0367(6) Uani d . 1
C C14 0.0362(2) 0.4869(3) 0.6479(2) 0.0421(7) Uani d . 1
H H14A -0.0285 0.4692 0.6193 0.051 Uiso calc R 1
C C15 0.0498(2) 0.5684(3) 0.7173(2) 0.0397(7) Uani d . 1
C C16 0.1439(2) 0.5968(2) 0.7601(2) 0.0354(6) Uani d . 1
H H16A 0.1517 0.6517 0.8068 0.043 Uiso calc R 1
C C17 0.6168(2) 0.4638(2) 0.58462(18) 0.0290(6) Uani d . 1
H H17A 0.6717 0.5085 0.5757 0.035 Uiso calc R 1
C C18 0.6061(2) 0.3617(2) 0.53205(18) 0.0280(6) Uani d . 1
C C19 0.51800(19) 0.2961(2) 0.53137(18) 0.0278(5) Uani d . 1
C C20 0.5172(2) 0.1946(2) 0.4804(2) 0.0321(6) Uani d . 1
C C21 0.5954(2) 0.1621(2) 0.4321(2) 0.0355(6) Uani d . 1
H H21A 0.5921 0.0955 0.3988 0.043 Uiso calc R 1
C C22 0.6801(2) 0.2305(2) 0.4335(2) 0.0359(6) Uani d . 1
C C23 0.6860(2) 0.3287(2) 0.48250(19) 0.0324(6) Uani d . 1
H H23A 0.7428 0.3734 0.4829 0.039 Uiso calc R 1

loop_
_atom_site_aniso_label
_atom_site_aniso_U_11
_atom_site_aniso_U_22
_atom_site_aniso_U_33
_atom_site_aniso_U_12
_atom_site_aniso_U_13
_atom_site_aniso_U_23
Ni1 0.02081(18) 0.02942(19) 0.02673(19) 0.00060(13) 0.00379(13) -0.00226(14)
Cl1 0.0407(4) 0.0607(6) 0.0629(5) -0.0066(4) -0.0008(4) -0.0221(4)
Cl2 0.0264(4) 0.0838(7) 0.0887(7) 0.0125(4) 0.0095(4) -0.0225(6)
Cl3 0.0416(4) 0.0319(4) 0.0620(5) -0.0045(3) 0.0044(4) -0.0038(3)
Cl4 0.0631(5) 0.0467(5) 0.0688(6) 0.0084(4) 0.0402(5) -0.0077(4)
O1 0.0227(10) 0.0430(11) 0.0477(12) -0.0003(8) 0.0057(8) -0.0123(9)
O2 0.0251(9) 0.0325(10) 0.0416(11) -0.0006(8) 0.0077(8) -0.0089(8)
N1 0.0216(11) 0.0342(12) 0.0274(11) -0.0005(9) 0.0044(9) 0.0002(9)
N2 0.0244(11) 0.0294(12) 0.0262(11) 0.0014(9) 0.0030(9) 0.0002(9)
C1 0.0239(13) 0.0420(16) 0.0258(13) 0.0021(11) 0.0023(10) -0.0030(11)
C2 0.0359(16) 0.0485(18) 0.0393(17) -0.0031(13) 0.0006(13) 0.0122(14)
C3 0.0333(16) 0.059(2) 0.0385(17) 0.0051(14) -0.0034(13) 0.0139(15)
C4 0.0268(15) 0.0538(19) 0.0418(17) 0.0066(13) 0.0012(12) 0.0058(15)
C5 0.0217(12) 0.0345(15) 0.0287(14) 0.0004(10) 0.0003(10) -0.0017(11)
C6 0.0236(13) 0.0274(13) 0.0308(14) -0.0008(10) 0.0020(10) -0.0008(11)
C7 0.0332(15) 0.0364(16) 0.0406(16) -0.0072(12) 0.0065(12) 0.0014(13)
C8 0.0472(19) 0.0435(18) 0.054(2) -0.0134(15) 0.0088(15) -0.0082(15)
C9 0.0445(18) 0.0451(18) 0.0392(17) -0.0112(14) 0.0030(13) -0.0129(14)
C10 0.0271(13) 0.0315(14) 0.0306(14) 0.0006(11) 0.0059(11) -0.0010(11)
C11 0.0232(13) 0.0360(15) 0.0323(14) 0.0008(11) 0.0067(11) 0.0031(11)
C12 0.0239(13) 0.0332(15) 0.0350(15) -0.0011(11) 0.0069(11) 0.0024(12)
C13 0.0312(15) 0.0387(16) 0.0393(16) -0.0040(12) 0.0007(12) -0.0018(13)
C14 0.0224(14) 0.0531(19) 0.0500(18) -0.0021(13) 0.0015(12) -0.0004(15)
C15 0.0233(14) 0.0472(18) 0.0493(18) 0.0057(12) 0.0077(12) 0.0011(14)
C16 0.0306(15) 0.0394(16) 0.0368(16) 0.0069(12) 0.0067(12) 0.0010(12)
C17 0.0269(13) 0.0313(14) 0.0292(14) -0.0031(11) 0.0055(11) 0.0014(11)
C18 0.0301(14) 0.0283(14) 0.0259(13) 0.0054(11) 0.0043(11) 0.0020(11)
C19 0.0284(13) 0.0278(13) 0.0275(13) 0.0039(11) 0.0042(11) 0.0019(11)
C20 0.0324(14) 0.0295(14) 0.0339(15) 0.0015(11) 0.0017(11) 0.0028(11)
C21 0.0465(17) 0.0272(14) 0.0338(15) 0.0060(13) 0.0093(13) 0.0000(12)
C22 0.0398(16) 0.0356(16) 0.0348(15) 0.0108(13) 0.0146(12) 0.0024(12)
C23 0.0325(15) 0.0343(15) 0.0321(15) 0.0014(12) 0.0109(12) 0.0052(12)

loop_
_atom_type_symbol
_atom_type_description
_atom_type_scat_dispersion_real
_atom_type_scat_dispersion_imag
_atom_type_scat_source
C C 0.0033 0.0016 'International Tables Vol C Tables 4.2.6.8 and 6.1.1.4'
H H 0.0000 0.0000 'International Tables Vol C Tables 4.2.6.8 and 6.1.1.4'
N N 0.0061 0.0033 'International Tables Vol C Tables 4.2.6.8 and 6.1.1.4'
O O 0.0106 0.0060 'International Tables Vol C Tables 4.2.6.8 and 6.1.1.4'
Cl Cl 0.1484 0.1585 'International Tables Vol C Tables 4.2.6.8 and 6.1.1.4'
Ni Ni 0.3393 1.1124 'International Tables Vol C Tables 4.2.6.8 and 6.1.1.4'

loop_
_geom_angle_atom_site_label_1
_geom_angle_atom_site_label_2
_geom_angle_atom_site_label_3
_geom_angle
O2 Ni1 O1 82.52(8)
O2 Ni1 N2 94.27(8)
O1 Ni1 N2 164.28(9)
O2 Ni1 N1 165.98(9)
O1 Ni1 N1 92.62(9)
N2 Ni1 N1 93.82(9)
C12 O1 Ni1 126.14(18)
C19 O2 Ni1 128.15(17)
C10 N1 C1 116.2(2)
C10 N1 Ni1 124.76(18)
C1 N1 Ni1 118.34(16)
C17 N2 C6 118.3(2)
C17 N2 Ni1 125.51(19)
C6 N2 Ni1 115.40(15)
N1 C1 C2 111.2(2)
N1 C1 C5 113.0(2)
C2 C1 C5 106.5(2)
N1 C1 H1A 108.7
C2 C1 H1A 108.7
C5 C1 H1A 108.7
C1 C2 C3 103.2(2)
C1 C2 H2A 111.1
C3 C2 H2A 111.1
C1 C2 H2B 111.1
C3 C2 H2B 111.1
H2A C2 H2B 109.1
C4 C3 C2 101.8(2)
C4 C3 H3A 111.4
C2 C3 H3A 111.4
C4 C3 H3B 111.4
C2 C3 H3B 111.4
H3A C3 H3B 109.3
C3 C4 C5 105.7(2)
C3 C4 H4A 110.6
C5 C4 H4A 110.6
C3 C4 H4B 110.6
C5 C4 H4B 110.6
H4A C4 H4B 108.7
C9 C5 C6 99.9(2)
C9 C5 C1 114.9(2)
C6 C5 C1 113.5(2)
C9 C5 C4 111.5(2)
C6 C5 C4 113.0(2)
C1 C5 C4 104.4(2)
N2 C6 C7 120.4(2)
N2 C6 C5 112.2(2)
C7 C6 C5 102.5(2)
N2 C6 H6A 107.0
C7 C6 H6A 107.0
C5 C6 H6A 107.0
C6 C7 C8 102.3(2)
C6 C7 H7A 111.3
C8 C7 H7A 111.3
C6 C7 H7B 111.3
C8 C7 H7B 111.3
H7A C7 H7B 109.2
C7 C8 C9 105.9(2)
C7 C8 H8A 110.6
C9 C8 H8A 110.6
C7 C8 H8B 110.6
C9 C8 H8B 110.6
H8A C8 H8B 108.7
C5 C9 C8 105.0(2)
C5 C9 H9A 110.7
C8 C9 H9A 110.7
C5 C9 H9B 110.7
C8 C9 H9B 110.7
H9A C9 H9B 108.8
N1 C10 C11 126.0(3)
N1 C10 H10A 117.0
C11 C10 H10A 117.0
C12 C11 C16 121.6(2)
C12 C11 C10 119.7(2)
C16 C11 C10 118.2(3)
O1 C12 C11 124.8(2)
O1 C12 C13 118.7(2)
C11 C12 C13 116.5(2)
C14 C13 C12 121.6(3)
C14 C13 Cl1 120.2(2)
C12 C13 Cl1 118.3(2)
C13 C14 C15 119.7(3)
C13 C14 H14A 120.2
C15 C14 H14A 120.2
C16 C15 C14 121.5(3)
C16 C15 Cl2 119.8(2)
C14 C15 Cl2 118.7(2)
C15 C16 C11 119.1(3)
C15 C16 H16A 120.4
C11 C16 H16A 120.4
N2 C17 C18 125.5(2)
N2 C17 H17A 117.3
C18 C17 H17A 117.3
C23 C18 C19 121.3(2)
C23 C18 C17 117.9(2)
C19 C18 C17 120.9(2)
O2 C19 C18 124.0(2)
O2 C19 C20 119.8(2)
C18 C19 C20 116.1(2)
C21 C20 C19 122.6(3)
C21 C20 Cl3 119.4(2)
C19 C20 Cl3 118.0(2)
C20 C21 C22 119.2(3)
C20 C21 H21A 120.4
C22 C21 H21A 120.4
C23 C22 C21 121.0(2)
C23 C22 Cl4 119.6(2)
C21 C22 Cl4 119.4(2)
C22 C23 C18 119.8(3)
C22 C23 H23A 120.1
C18 C23 H23A 120.1

loop_
_geom_bond_atom_site_label_1
_geom_bond_atom_site_label_2
_geom_bond_distance
Ni1 O2 1.8463(18)
Ni1 O1 1.8484(19)
Ni1 N2 1.884(2)
Ni1 N1 1.892(2)
Cl1 C13 1.734(3)
Cl2 C15 1.747(3)
Cl3 C20 1.733(3)
Cl4 C22 1.739(3)
O1 C12 1.302(3)
O2 C19 1.297(3)
N1 C10 1.294(3)
N1 C1 1.484(3)
N2 C17 1.296(3)
N2 C6 1.470(3)
C1 C2 1.525(4)
C1 C5 1.546(4)
C1 H1A 0.9800
C2 C3 1.532(4)
C2 H2A 0.9700
C2 H2B 0.9700
C3 C4 1.522(4)
C3 H3A 0.9700
C3 H3B 0.9700
C4 C5 1.548(4)
C4 H4A 0.9700
C4 H4B 0.9700
C5 C9 1.527(4)
C5 C6 1.529(4)
C6 C7 1.526(4)
C6 H6A 0.9800
C7 C8 1.544(4)
C7 H7A 0.9700
C7 H7B 0.9700
C8 C9 1.544(4)
C8 H8A 0.9700
C8 H8B 0.9700
C9 H9A 0.9700
C9 H9B 0.9700
C10 C11 1.432(4)
C10 H10A 0.9300
C11 C12 1.403(4)
C11 C16 1.409(4)
C12 C13 1.426(4)
C13 C14 1.379(4)
C14 C15 1.383(4)
C14 H14A 0.9300
C15 C16 1.366(4)
C16 H16A 0.9300
C17 C18 1.436(4)
C17 H17A 0.9300
C18 C23 1.403(4)
C18 C19 1.416(4)
C19 C20 1.420(4)
C20 C21 1.372(4)
C21 C22 1.397(4)
C21 H21A 0.9300
C22 C23 1.368(4)
C23 H23A 0.9300

loop_
_geom_torsion_atom_site_label_1
_geom_torsion_atom_site_label_2
_geom_torsion_atom_site_label_3
_geom_torsion_atom_site_label_4
_geom_torsion
O2 Ni1 O1 C12 -167.0(2)
N2 Ni1 O1 C12 -87.9(4)
N1 Ni1 O1 C12 26.2(2)
O1 Ni1 O2 C19 172.9(2)
N2 Ni1 O2 C19 8.3(2)
N1 Ni1 O2 C19 -116.8(4)
O2 Ni1 N1 C10 -88.5(4)
O1 Ni1 N1 C10 -19.3(2)
N2 Ni1 N1 C10 146.4(2)
O2 Ni1 N1 C1 81.9(4)
O1 Ni1 N1 C1 151.08(19)
N2 Ni1 N1 C1 -43.26(19)
O2 Ni1 N2 C17 4.1(2)
O1 Ni1 N2 C17 -73.4(4)
N1 Ni1 N2 C17 172.7(2)
O2 Ni1 N2 C6 174.05(17)
O1 Ni1 N2 C6 96.6(4)
N1 Ni1 N2 C6 -17.40(18)
C10 N1 C1 C2 109.6(3)
Ni1 N1 C1 C2 -61.6(3)
C10 N1 C1 C5 -130.8(2)
Ni1 N1 C1 C5 58.1(3)
N1 C1 C2 C3 154.6(2)
C5 C1 C2 C3 31.1(3)
C1 C2 C3 C4 -42.6(3)
C2 C3 C4 C5 38.5(3)
N1 C1 C5 C9 107.9(3)
C2 C1 C5 C9 -129.7(3)
N1 C1 C5 C6 -6.2(3)
C2 C1 C5 C6 116.1(3)
N1 C1 C5 C4 -129.7(2)
C2 C1 C5 C4 -7.4(3)
C3 C4 C5 C9 105.1(3)
C3 C4 C5 C6 -143.2(2)
C3 C4 C5 C1 -19.4(3)
C17 N2 C6 C7 -1.1(4)
Ni1 N2 C6 C7 -171.80(19)
C17 N2 C6 C5 -121.8(2)
Ni1 N2 C6 C5 67.5(2)
C9 C5 C6 N2 179.9(2)
C1 C5 C6 N2 -57.2(3)
C4 C5 C6 N2 61.4(3)
C9 C5 C6 C7 49.4(3)
C1 C5 C6 C7 172.2(2)
C4 C5 C6 C7 -69.2(3)
N2 C6 C7 C8 -167.4(2)
C5 C6 C7 C8 -42.0(3)
C6 C7 C8 C9 18.2(3)
C6 C5 C9 C8 -37.3(3)
C1 C5 C9 C8 -159.1(2)
C4 C5 C9 C8 82.4(3)
C7 C8 C9 C5 12.0(3)
C1 N1 C10 C11 -165.9(3)
Ni1 N1 C10 C11 4.6(4)
N1 C10 C11 C12 11.5(4)
N1 C10 C11 C16 -175.7(3)
Ni1 O1 C12 C11 -18.5(4)
Ni1 O1 C12 C13 162.3(2)
C16 C11 C12 O1 -177.0(3)
C10 C11 C12 O1 -4.5(4)
C16 C11 C12 C13 2.2(4)
C10 C11 C12 C13 174.7(2)
O1 C12 C13 C14 177.7(3)
C11 C12 C13 C14 -1.5(4)
O1 C12 C13 Cl1 -2.0(4)
C11 C12 C13 Cl1 178.8(2)
C12 C13 C14 C15 0.2(5)
Cl1 C13 C14 C15 179.9(2)
C13 C14 C15 C16 0.5(5)
C13 C14 C15 Cl2 -178.8(2)
C14 C15 C16 C11 0.2(5)
Cl2 C15 C16 C11 179.5(2)
C12 C11 C16 C15 -1.6(4)
C10 C11 C16 C15 -174.2(3)
C6 N2 C17 C18 178.2(2)
Ni1 N2 C17 C18 -12.2(4)
N2 C17 C18 C23 -170.7(2)
N2 C17 C18 C19 8.5(4)
Ni1 O2 C19 C18 -13.3(4)
Ni1 O2 C19 C20 169.04(18)
C23 C18 C19 O2 -176.0(2)
C17 C18 C19 O2 4.8(4)
C23 C18 C19 C20 1.8(4)
C17 C18 C19 C20 -177.4(2)
O2 C19 C20 C21 176.2(2)
C18 C19 C20 C21 -1.7(4)
O2 C19 C20 Cl3 -3.3(3)
C18 C19 C20 Cl3 178.82(19)
C19 C20 C21 C22 0.7(4)
Cl3 C20 C21 C22 -179.8(2)
C20 C21 C22 C23 0.2(4)
C20 C21 C22 Cl4 178.4(2)
C21 C22 C23 C18 -0.1(4)
Cl4 C22 C23 C18 -178.3(2)
C19 C18 C23 C22 -1.0(4)
C17 C18 C23 C22 178.3(2)
